data_7204346
loop_
_publ_author_name
'Landreau, Cyrille'
'Deniaud, David'
'Evain, Michel'
'Reliquet, Alain'
'Meslin, Jean-Claude'

_publ_section_title
;
 Efficient regioselective synthesis of triheterocyclic compounds:
 imidazo[2,1-b]benzothiazoles, pyrimido[2,1-b]benzothiazolones and
 pyrimido[2,1-b]benzothiazoles
;
_journal_issue 6
_journal_name_full 'Journal of the Chemical Society, Perkin Transactions 1'
_journal_page_first 741
_journal_paper_doi 10.1039/b111639h
_journal_year 2002
_chemical_formula_moiety 'C12 H10 N2 O2 S'
_chemical_formula_sum 'C12 H10 N2 O2 S'
_chemical_formula_weight 246.3
_space_group_IT_number 14
_symmetry_cell_setting monoclinic
_symmetry_space_group_name_Hall '-P 2ybc'
_symmetry_space_group_name_H-M 'P 1 21/c 1'
_cell_angle_alpha 90
_cell_angle_beta 150.686(15)
_cell_angle_gamma 90
_cell_formula_units_Z 4
_cell_length_a 14.4765(18)
_cell_length_b 11.1064(9)
_cell_length_c 14.5268(18)
_cell_volume 1143.5(6)
_diffrn_measurement_device_type 'Nonius CAD4F and Stoe IPDS'
_diffrn_radiation_probe x-ray
_diffrn_radiation_type 'Mo K\a'
_diffrn_radiation_wavelength 0.71069
_diffrn_reflns_av_R_equivalents 0.0494
_diffrn_reflns_av_sigmaI/netI 0.1958
_diffrn_reflns_limit_h_max 10
_diffrn_reflns_limit_h_min -10
_diffrn_reflns_limit_k_max 15
_diffrn_reflns_limit_k_min -12
_diffrn_reflns_limit_l_max 20
_diffrn_reflns_limit_l_min -20
_diffrn_reflns_number 13223
_diffrn_reflns_theta_max 29.99
_diffrn_reflns_theta_min 2.34
_diffrn_standards_decay_% 1
_diffrn_standards_interval_time 60
_diffrn_standards_number 3
_exptl_absorpt_coefficient_mu 0.273
_exptl_absorpt_correction_T_max 1.000
_exptl_absorpt_correction_T_min 1.000
_exptl_absorpt_correction_type none
_exptl_crystal_density_diffrn 1.43
_exptl_crystal_F_000 512
_exptl_crystal_size_max 0.15
_exptl_crystal_size_mid 0.12
_exptl_crystal_size_min 0.11
_refine_diff_density_max 0.40
_refine_diff_density_min -0.27
_refine_ls_extinction_coef 0.13(3)
_refine_ls_extinction_method 'B-C type 1 Gaussian isotropic'
_refine_ls_goodness_of_fit_obs 0.99
_refine_ls_goodness_of_fit_ref 0.85
_refine_ls_number_parameters 155
_refine_ls_number_reflns 3337
_refine_ls_R_factor_all 0.2261
_refine_ls_R_factor_gt 0.0487
_refine_ls_shift/su_max 0.0001
_refine_ls_shift/su_mean 0.0000
_refine_ls_structure_factor_coef Fsqd
_refine_ls_weighting_details w=1/(\s^2^(I)+0.001024I^2^)
_refine_ls_weighting_scheme sigma
_refine_ls_wR_factor_gt 0.0681
_refine_ls_wR_factor_ref 0.1128
_reflns_limit_h_max 0
_reflns_limit_h_min -20
_reflns_limit_k_max 15
_reflns_limit_k_min 0
_reflns_limit_l_max 20
_reflns_limit_l_min -9
_reflns_number_observed 999
_reflns_number_total 3337
_reflns_observed_criterion 2
_cod_data_source_file b111639h.txt
_cod_data_source_block 1
_cod_depositor_comments
;
The following automatic conversions were performed:
'_diffrn_radiation_probe' value 'X-ray' changed to 'x-ray' according to
'/home/saulius/struct/CIF-dictionaries/cif_core.dic' dictionary named
'cif_core.dic' version 2.4.1 from 2010-06-29.

Automatic conversion script
Id: cif_fix_enum 1527 2010-12-29 10:47:43Z saulius 
;
_cod_original_sg_symbol_H-M P21/c
_cod_database_code 7204346

loop_
_symmetry_equiv_pos_site_id
_symmetry_equiv_pos_as_xyz
1 x,y,z
2 -x,1/2+y,1/2-z
3 -x,-y,-z
4 x,1/2-y,1/2+z

loop_
_atom_site_label
_atom_site_type_symbol
_atom_site_adp_type
_atom_site_fract_x
_atom_site_fract_y
_atom_site_fract_z
_atom_site_U_iso_or_equiv
_atom_site_symmetry_multiplicity
_atom_site_occupancy
N1 N Uani 0.1779(4) 0.6359(3) 0.3752(4) 0.062(7) 4 1
C2 C Uani 0.2737(5) 0.7006(3) 0.3931(5) 0.058(8) 4 1
C3 C Uani 0.3021(4) 0.6379(3) 0.3385(4) 0.043(6) 4 1
N4 N Uani 0.2194(3) 0.5261(3) 0.2830(3) 0.042(5) 4 1
C4a C Uani 0.1861(4) 0.4148(3) 0.2102(4) 0.041(6) 4 1
C5 C Uani 0.2384(4) 0.3768(3) 0.1691(4) 0.048(7) 4 1
C6 C Uani 0.1899(5) 0.2627(3) 0.0997(5) 0.060(8) 4 1
C7 C Uani 0.0903(5) 0.1867(3) 0.0706(5) 0.065(8) 4 1
C8 C Uani 0.0369(5) 0.2232(3) 0.1105(5) 0.059(7) 4 1
C8a C Uani 0.0856(4) 0.3380(3) 0.1812(4) 0.048(7) 4 1
S9 S Uani 0.03373(13) 0.40270(9) 0.24271(13) 0.060(2) 4 1
C9a C Uani 0.1486(5) 0.5326(3) 0.3086(5) 0.050(7) 4 1
C10 C Uani 0.3941(4) 0.6755(3) 0.3340(4) 0.047(7) 4 1
C11 C Uani 0.5207(5) 0.8461(3) 0.3681(5) 0.063(8) 4 1
C12 C Uani 0.5246(8) 0.9752(4) 0.3832(8) 0.118(17) 4 1
O1 O Uani 0.4311(3) 0.6146(2) 0.3009(3) 0.066(6) 4 1
O2 O Uani 0.4339(3) 0.7931(2) 0.3733(3) 0.059(5) 4 1
H2 H Uiso 0.3181 0.783512 0.4404 0.0577 4 1
H5 H Uiso 0.3098 0.429974 0.1893 0.0479 4 1
H6 H Uiso 0.2281 0.235367 0.0714 0.0601 4 1
H7 H Uiso 0.0554 0.105788 0.0190 0.0650 4 1
H8 H Uiso -0.0331 0.168862 0.0905 0.0586 4 1
H11a H Uiso 0.4475 0.824571 0.2496 0.0625 4 1
H11b H Uiso 0.6498 0.815733 0.4738 0.0625 4 1
H12a H Uiso 0.3949 1.0033 0.2798 0.1183 4 1
H12b H Uiso 0.5789 1.015269 0.3764 0.1183 4 1
H12c H Uiso 0.6003 0.993855 0.5035 0.1183 4 1

loop_
_atom_site_aniso_label
_atom_site_aniso_type_symbol
_atom_site_aniso_U_11
_atom_site_aniso_U_22
_atom_site_aniso_U_33
_atom_site_aniso_U_12
_atom_site_aniso_U_13
_atom_site_aniso_U_23
N1 N 0.078(2) 0.066(2) 0.080(2) 0.0051(17) 0.074(2) 0.0016(18)
C2 C 0.070(3) 0.055(2) 0.072(3) 0.003(2) 0.065(2) 0.001(2)
C3 C 0.046(2) 0.047(2) 0.046(2) 0.0058(18) 0.042(2) 0.0078(17)
N4 N 0.0434(17) 0.0520(18) 0.0406(17) 0.0087(15) 0.0380(16) 0.0092(15)
C4a C 0.0368(19) 0.054(2) 0.0349(19) 0.0048(18) 0.0316(18) 0.0073(18)
C5 C 0.049(2) 0.054(2) 0.052(2) -0.0033(18) 0.046(2) -0.0015(18)
C6 C 0.067(3) 0.065(3) 0.068(3) -0.010(2) 0.061(2) -0.014(2)
C7 C 0.073(3) 0.058(3) 0.073(3) -0.012(2) 0.065(3) -0.012(2)
C8 C 0.056(2) 0.065(3) 0.060(2) -0.006(2) 0.051(2) 0.002(2)
C8a C 0.044(2) 0.060(2) 0.044(2) 0.0065(19) 0.039(2) 0.0094(19)
S9 S 0.0666(6) 0.0725(7) 0.0708(7) 0.0028(6) 0.0642(6) 0.0072(6)
C9a C 0.058(2) 0.059(2) 0.061(2) 0.009(2) 0.056(2) 0.012(2)
C10 C 0.044(2) 0.050(2) 0.044(2) 0.0034(19) 0.038(2) 0.0042(18)
C11 C 0.068(3) 0.066(3) 0.078(3) 0.000(2) 0.067(3) 0.005(2)
C12 C 0.192(5) 0.066(3) 0.223(6) -0.015(4) 0.199(6) -0.009(4)
O1 O 0.0876(19) 0.0595(16) 0.1022(20) -0.0059(14) 0.0897(19) -0.0106(15)
O2 O 0.0734(17) 0.0536(16) 0.0834(18) -0.0033(14) 0.0732(17) -0.0020(14)

loop_
_atom_type_symbol
_atom_type_oxidation_number
_atom_type_scat_dispersion_real
_atom_type_scat_dispersion_imag
_atom_type_scat_source
_atom_type_scat_versus_stol_list
S 0 0.000 0.000 'International Tables Vol C Tables  4.2.6.8 and 6.1.1.1'
;
stol      0.00    0.05    0.10    0.15    0.20    0.25    0.30    0.35    0.40  
f      16.000  15.484  14.177  12.583  11.109   9.927   9.039   8.376   7.856  
stol      0.45    0.50    0.55    0.60    0.65    0.70    0.75    0.80    0.85  
f       7.417   7.017   6.633   6.254   5.877   5.505   5.141   4.790   4.454  
stol      0.90    0.95    1.00    1.05    1.10    1.15    1.20    1.25    1.30  
f       4.138   3.842   3.570   3.320   3.092   2.885   2.699   2.533   2.384  
stol      1.35    1.40    1.45    1.50    1.55    1.60    1.65    1.70    1.75  
f       2.251   2.133   2.028   1.935   1.853   1.779   1.713   1.655   1.604  
;
N 0 0.006 0.003 'International Tables Vol C Tables  4.2.6.8 and 6.1.1.1'
;
stol      0.00    0.05    0.10    0.15    0.20    0.25    0.30    0.35    0.40  
f       7.000   6.776   6.180   5.385   4.563   3.825   3.219   2.747   2.393  
stol      0.45    0.50    0.55    0.60    0.65    0.70    0.75    0.80    0.85  
f       2.132   1.942   1.802   1.697   1.616   1.551   1.496   1.445   1.398  
stol      0.90    0.95    1.00    1.05    1.10    1.15    1.20    1.25    1.30  
f       1.353   1.309   1.265   1.221   1.177   1.133   1.090   1.047   1.004  
stol      1.35    1.40    1.45    1.50    1.55    1.60    1.65    1.70    1.75  
f       0.962   0.921   0.882   0.843   0.805   0.769   0.734   0.700   0.667  
;
O 0 0.011 0.006 'International Tables Vol C Tables  4.2.6.8 and 6.1.1.1'
;
stol      0.00    0.05    0.10    0.15    0.20    0.25    0.30    0.35    0.40  
f       8.000   7.798   7.245   6.472   5.623   4.808   4.089   3.489   3.006  
stol      0.45    0.50    0.55    0.60    0.65    0.70    0.75    0.80    0.85  
f       2.629   2.338   2.115   1.946   1.816   1.714   1.635   1.568   1.512  
stol      0.90    0.95    1.00    1.05    1.10    1.15    1.20    1.25    1.30  
f       1.463   1.419   1.377   1.337   1.298   1.259   1.221   1.183   1.145  
stol      1.35    1.40    1.45    1.50    1.55    1.60    1.65    1.70    1.75  
f       1.107   1.070   1.033   0.997   0.961   0.926   0.891   0.857   0.824  
;
C 0 0.003 0.002 'International Tables Vol C Tables  4.2.6.8 and 6.1.1.1'
;
stol      0.00    0.05    0.10    0.15    0.20    0.25    0.30    0.35    0.40  
f       6.000   5.749   5.107   4.311   3.560   2.949   2.494   2.171   1.948  
stol      0.45    0.50    0.55    0.60    0.65    0.70    0.75    0.80    0.85  
f       1.794   1.685   1.603   1.537   1.479   1.426   1.374   1.322   1.271  
stol      0.90    0.95    1.00    1.05    1.10    1.15    1.20    1.25    1.30  
f       1.219   1.166   1.114   1.063   1.012   0.962   0.914   0.867   0.822  
stol      1.35    1.40    1.45    1.50    1.55    1.60    1.65    1.70    1.75  
f       0.778   0.736   0.697   0.659   0.622   0.588   0.556   0.525   0.495  
;
H 0 0.000 0.000 'International Tables Vol C Tables  4.2.6.8 and 6.1.1.1'
;
stol      0.00    0.05    0.10    0.15    0.20    0.25    0.30    0.35    0.40  
f       1.000   0.960   0.854   0.713   0.568   0.438   0.331   0.248   0.184  
stol      0.45    0.50    0.55    0.60    0.65    0.70    0.75    0.80    0.85  
f       0.138   0.103   0.078   0.060   0.046   0.036   0.028   0.022   0.018  
stol      0.90    0.95    1.00    1.05    1.10    1.15    1.20    1.25    1.30  
f       0.014   0.011   0.009   0.007   0.006   0.005   0.004   0.004   0.003  
stol      1.35    1.40    1.45    1.50    1.55    1.60    1.65    1.70    1.75  
f       0.003   0.002   0.002   0.002   0.002   0.002   0.001   0.001   0.000  
;

loop_
_geom_angle_atom_site_label_1
_geom_angle_atom_site_label_2
_geom_angle_atom_site_label_3
_geom_angle
_geom_angle_site_symmetry_1
_geom_angle_site_symmetry_2
_geom_angle_site_symmetry_3
C2 N1 C9a 102.8(7) . . .
N1 C2 C3 113.0(4) . . .
N1 C2 H2 124.1 . . .
C3 C2 H2 122.8 . . .
C2 C3 N4 104.4(6) . . .
C2 C3 C10 129.4(4) . . .
N4 C3 C10 126.1(5) . . .
C3 N4 C4a 140.7(6) . . .
C3 N4 C9a 105.4(4) . . .
C4a N4 C9a 113.8(4) . . .
N4 C4a C5 129.5(5) . . .
N4 C4a C8a 110.3(6) . . .
C5 C4a C8a 120.2(4) . . .
C4a C5 C6 118.6(6) . . .
C4a C5 H5 121.1 . . .
C6 C5 H5 120.3 . . .
C5 C6 C7 121.2(8) . . .
C5 C6 H6 118.6 . . .
C7 C6 H6 120.1 . . .
C6 C7 C8 120.9(4) . . .
C6 C7 H7 119.9 . . .
C8 C7 H7 119.3 . . .
C7 C8 C8a 118.4(6) . . .
C7 C8 H8 120.7 . . .
C8a C8 H8 120.8 . . .
C4a C8a C8 120.6(7) . . .
C4a C8a S9 113.2(3) . . .
C8 C8a S9 126.2(6) . . .
C8a S9 C9a 89.5(3) . . .
N1 C9a N4 114.3(6) . . .
N1 C9a S9 132.5(8) . . .
N4 C9a S9 113.2(4) . . .
C3 C10 O1 127.4(4) . . .
C3 C10 O2 109.4(5) . . .
O1 C10 O2 123.2(6) . . .
C12 C11 O2 108.4(8) . . .
C12 C11 H11a 110.4 . . .
C12 C11 H11b 109.6 . . .
O2 C11 H11a 109.5 . . .
O2 C11 H11b 109.5 . . .
H11a C11 H11b 109.4 . . .
C11 C12 H12a 108.3 . . .
C11 C12 H12b 111.4 . . .
C11 C12 H12c 108.4 . . .
H12a C12 H12b 109.5 . . .
H12a C12 H12c 109.6 . . .
H12b C12 H12c 109.6 . . .
C10 O2 C11 116.4(5) . . .

loop_
_geom_bond_atom_site_label_1
_geom_bond_atom_site_label_2
_geom_bond_distance
_geom_bond_site_symmetry_1
_geom_bond_site_symmetry_2
N1 C2 1.371(10) . .
N1 C9a 1.310(7) . .
C2 C3 1.361(11) . .
C2 H2 0.982 . .
C3 N4 1.393(5) . .
C3 C10 1.451(11) . .
N4 C4a 1.411(6) . .
N4 C9a 1.363(12) . .
C4a C5 1.377(11) . .
C4a C8a 1.398(9) . .
C5 C6 1.371(5) . .
C5 H5 0.987 . .
C6 C7 1.381(11) . .
C6 H6 0.982 . .
C7 C8 1.371(14) . .
C7 H7 0.982 . .
C8 C8a 1.384(5) . .
C8 H8 0.981 . .
C8a S9 1.746(8) . .
S9 C9a 1.729(5) . .
C10 O1 1.194(9) . .
C10 O2 1.338(4) . .
C11 C12 1.444(6) . .
C11 O2 1.448(10) . .
C11 H11a 0.981 . .
C11 H11b 0.980 . .
C12 H12a 0.980 . .
C12 H12b 0.980 . .
C12 H12c 0.979 . .

loop_
_cod_related_entry_id
_cod_related_entry_database
_cod_related_entry_code
1 ChemSpider 9065461
